data_7214821
loop_
_publ_author_name
'Suhonen, Aku'
'Nauha, Elisa'
'Salorinne, Kirsi'
'Helttunen, Kaisa'
'Nissinen, Maija'

_publ_section_title
;
 Structural analysis of two foldamer-type oligoamides -- the effect of
 hydrogen bonding on solvate formation, crystal structures and molecular
 conformation
;
_journal_issue 21
_journal_name_full CrystEngComm
_journal_page_first 7398
_journal_paper_doi 10.1039/c2ce25981h
_journal_volume 14
_journal_year 2012
_chemical_formula_moiety 'C33 H25 N5 O4, C3 H7 N O'
_chemical_formula_sum 'C36 H32 N6 O5'
_chemical_formula_weight 628.68
_chemical_name_systematic
;
?
;
_space_group_IT_number 14
_symmetry_cell_setting monoclinic
_symmetry_space_group_name_Hall '-P 2ybc'
_symmetry_space_group_name_H-M 'P 1 21/c 1'
_atom_sites_solution_hydrogens geom
_atom_sites_solution_primary direct
_atom_sites_solution_secondary difmap
_audit_creation_method SHELXL-97
_cell_angle_alpha 90.00
_cell_angle_beta 94.781(2)
_cell_angle_gamma 90.00
_cell_formula_units_Z 4
_cell_length_a 14.0456(7)
_cell_length_b 19.2718(8)
_cell_length_c 11.4694(5)
_cell_measurement_temperature 173(2)
_cell_volume 3093.8(2)
_computing_structure_refinement 'SHELXL-97 (Sheldrick, 1997)'
_computing_structure_solution 'SHELXS-97 (Sheldrick, 1990)'
_diffrn_ambient_temperature 173(2)
_diffrn_measured_fraction_theta_full 0.954
_diffrn_measured_fraction_theta_max 0.954
_diffrn_radiation_monochromator graphite
_diffrn_radiation_source 'fine-focus sealed tube'
_diffrn_radiation_type CuK\a
_diffrn_radiation_wavelength 1.54178
_diffrn_reflns_av_R_equivalents 0.0725
_diffrn_reflns_av_sigmaI/netI 0.0769
_diffrn_reflns_limit_h_max 16
_diffrn_reflns_limit_h_min -16
_diffrn_reflns_limit_k_max 22
_diffrn_reflns_limit_k_min -22
_diffrn_reflns_limit_l_max 13
_diffrn_reflns_limit_l_min -12
_diffrn_reflns_number 8937
_diffrn_reflns_theta_full 66.94
_diffrn_reflns_theta_max 66.94
_diffrn_reflns_theta_min 3.16
_exptl_absorpt_coefficient_mu 0.752
_exptl_absorpt_correction_T_max 0.9851
_exptl_absorpt_correction_T_min 0.7949
_exptl_absorpt_correction_type multi-scan
_exptl_absorpt_process_details
;
Denzo (otwinowski, Borek, Majewski & Minor, 2003)
;
_exptl_crystal_colour colorless
_exptl_crystal_density_diffrn 1.350
_exptl_crystal_density_method 'not measured'
_exptl_crystal_description plate
_exptl_crystal_F_000 1320
_exptl_crystal_size_max 0.32
_exptl_crystal_size_mid 0.10
_exptl_crystal_size_min 0.02
_refine_diff_density_max 0.306
_refine_diff_density_min -0.247
_refine_diff_density_rms 0.049
_refine_ls_extinction_method none
_refine_ls_goodness_of_fit_ref 1.047
_refine_ls_hydrogen_treatment mixed
_refine_ls_matrix_type full
_refine_ls_number_parameters 448
_refine_ls_number_reflns 5250
_refine_ls_number_restraints 0
_refine_ls_restrained_S_all 1.047
_refine_ls_R_factor_all 0.0985
_refine_ls_R_factor_gt 0.0575
_refine_ls_shift/su_max 0.001
_refine_ls_shift/su_mean 0.000
_refine_ls_structure_factor_coef Fsqd
_refine_ls_weighting_details 'calc w=1/[\s^2^(Fo^2^)+(0.0481P)^2^+1.9258P] where P=(Fo^2^+2Fc^2^)/3'
_refine_ls_weighting_scheme calc
_refine_ls_wR_factor_gt 0.1253
_refine_ls_wR_factor_ref 0.1476
_reflns_number_gt 3529
_reflns_number_total 5250
_reflns_threshold_expression >2sigma(I)
_cod_data_source_file c2ce25981h.txt
_cod_data_source_block 3-DMF
_cod_original_sg_symbol_H-M P21/c
_cod_database_code 7214821

loop_
_symmetry_equiv_pos_as_xyz
'x, y, z'
'-x, y+1/2, -z+1/2'
'-x, -y, -z'
'x, -y-1/2, z-1/2'

loop_
_atom_site_label
_atom_site_type_symbol
_atom_site_fract_x
_atom_site_fract_y
_atom_site_fract_z
_atom_site_U_iso_or_equiv
_atom_site_adp_type
_atom_site_occupancy
_atom_site_symmetry_multiplicity
_atom_site_calc_flag
_atom_site_refinement_flags
_atom_site_disorder_assembly
_atom_site_disorder_group
O1 O 0.25047(14) 0.12485(10) 0.19861(15) 0.0337(5) Uani 1 1 d . . .
O2 O 0.19468(15) 0.12719(10) -0.23408(16) 0.0362(5) Uani 1 1 d . . .
O3 O 0.08049(17) -0.11744(11) 0.18757(17) 0.0465(6) Uani 1 1 d . . .
O4 O 0.48414(16) -0.06290(12) 0.3343(2) 0.0533(6) Uani 1 1 d . . .
N1 N 0.22201(18) 0.23769(12) 0.1507(2) 0.0314(6) Uani 1 1 d . . .
H1N H 0.205(2) 0.2782(16) 0.176(3) 0.038 Uiso 1 1 d . . .
N2 N 0.23223(18) 0.13750(12) -0.0367(2) 0.0321(6) Uani 1 1 d . . .
H2N H 0.223(2) 0.1171(16) 0.030(3) 0.039 Uiso 1 1 d . . .
N3 N 0.18434(19) -0.02755(14) 0.2214(2) 0.0372(6) Uani 1 1 d . . .
H3N H 0.205(2) 0.0051(17) 0.188(3) 0.045 Uiso 1 1 d . . .
N4 N 0.36513(18) 0.01670(14) 0.3073(2) 0.0390(6) Uani 1 1 d . . .
H4N H 0.349(2) 0.0528(18) 0.270(3) 0.047 Uiso 1 1 d . . .
N5 N 0.15213(16) 0.01631(12) 0.00235(19) 0.0292(5) Uani 1 1 d . . .
C1 C 0.0674(2) 0.23528(15) 0.3037(3) 0.0356(7) Uani 1 1 d . . .
H1 H 0.0609 0.2680 0.2416 0.043 Uiso 1 1 calc R . .
C2 C 0.0043(2) 0.23666(16) 0.3900(3) 0.0388(7) Uani 1 1 d . . .
H2 H -0.0461 0.2696 0.3863 0.047 Uiso 1 1 calc R . .
C3 C 0.0146(2) 0.19002(17) 0.4817(3) 0.0412(8) Uani 1 1 d . . .
H3 H -0.0284 0.1913 0.5414 0.049 Uiso 1 1 calc R . .
C4 C 0.0873(2) 0.14147(16) 0.4870(3) 0.0390(7) Uani 1 1 d . . .
H4 H 0.0947 0.1098 0.5505 0.047 Uiso 1 1 calc R . .
C5 C 0.1492(2) 0.13923(15) 0.3994(2) 0.0344(7) Uani 1 1 d . . .
H5 H 0.1983 0.1052 0.4022 0.041 Uiso 1 1 calc R . .
C6 C 0.1401(2) 0.18652(14) 0.3071(2) 0.0292(6) Uani 1 1 d . . .
C7 C 0.2087(2) 0.18070(15) 0.2153(2) 0.0299(6) Uani 1 1 d . . .
C8 C 0.2881(2) 0.24390(15) 0.0628(2) 0.0298(6) Uani 1 1 d . . .
C9 C 0.3460(2) 0.30233(16) 0.0659(3) 0.0366(7) Uani 1 1 d . . .
H9 H 0.3419 0.3352 0.1270 0.044 Uiso 1 1 calc R . .
C10 C 0.4092(2) 0.31368(17) -0.0178(3) 0.0409(8) Uani 1 1 d . . .
H10 H 0.4479 0.3542 -0.0149 0.049 Uiso 1 1 calc R . .
C11 C 0.4157(2) 0.26536(16) -0.1064(3) 0.0388(7) Uani 1 1 d . . .
H11 H 0.4601 0.2721 -0.1636 0.047 Uiso 1 1 calc R . .
C12 C 0.3577(2) 0.20737(16) -0.1114(2) 0.0358(7) Uani 1 1 d . . .
H12 H 0.3626 0.1744 -0.1722 0.043 Uiso 1 1 calc R . .
C13 C 0.2922(2) 0.19641(15) -0.0290(2) 0.0302(6) Uani 1 1 d . . .
C14 C 0.1927(2) 0.10594(15) -0.1329(2) 0.0312(7) Uani 1 1 d . . .
C15 C 0.1432(2) 0.03855(15) -0.1083(2) 0.0305(7) Uani 1 1 d . . .
C16 C 0.0927(2) 0.00181(16) -0.1973(2) 0.0336(7) Uani 1 1 d . . .
H16 H 0.0868 0.0191 -0.2752 0.040 Uiso 1 1 calc R . .
C17 C 0.0511(2) -0.06042(16) -0.1705(3) 0.0388(7) Uani 1 1 d . . .
H17 H 0.0170 -0.0869 -0.2300 0.047 Uiso 1 1 calc R . .
C18 C 0.0595(2) -0.08391(16) -0.0566(2) 0.0352(7) Uani 1 1 d . . .
H18 H 0.0311 -0.1265 -0.0362 0.042 Uiso 1 1 calc R . .
C19 C 0.1107(2) -0.04377(15) 0.0278(2) 0.0299(6) Uani 1 1 d . . .
C20 C 0.1232(2) -0.06739(15) 0.1535(2) 0.0325(7) Uani 1 1 d . . .
C21 C 0.2116(2) -0.03551(15) 0.3422(2) 0.0344(7) Uani 1 1 d . . .
C22 C 0.1508(2) -0.06336(16) 0.4185(3) 0.0401(8) Uani 1 1 d . . .
H22 H 0.0891 -0.0789 0.3897 0.048 Uiso 1 1 calc R . .
C23 C 0.1793(3) -0.06868(18) 0.5365(3) 0.0469(9) Uani 1 1 d . . .
H23 H 0.1375 -0.0886 0.5883 0.056 Uiso 1 1 calc R . .
C24 C 0.2683(3) -0.04514(19) 0.5794(3) 0.0524(9) Uani 1 1 d . . .
H24 H 0.2873 -0.0482 0.6607 0.063 Uiso 1 1 calc R . .
C25 C 0.3294(3) -0.01726(18) 0.5043(3) 0.0470(8) Uani 1 1 d . . .
H25 H 0.3903 -0.0007 0.5341 0.056 Uiso 1 1 calc R . .
C26 C 0.3026(2) -0.01318(15) 0.3853(3) 0.0366(7) Uani 1 1 d . . .
C27 C 0.4517(2) -0.00975(16) 0.2871(3) 0.0374(7) Uani 1 1 d . . .
C28 C 0.5053(2) 0.02998(16) 0.2013(3) 0.0369(7) Uani 1 1 d . . .
C29 C 0.5733(2) -0.00502(19) 0.1426(3) 0.0496(9) Uani 1 1 d . . .
H29 H 0.5859 -0.0525 0.1598 0.059 Uiso 1 1 calc R . .
C30 C 0.6226(2) 0.0278(2) 0.0603(3) 0.0547(10) Uani 1 1 d . . .
H30 H 0.6682 0.0029 0.0201 0.066 Uiso 1 1 calc R . .
C31 C 0.6059(3) 0.0975(2) 0.0355(3) 0.0562(10) Uani 1 1 d . . .
H31 H 0.6400 0.1204 -0.0214 0.067 Uiso 1 1 calc R . .
C32 C 0.5395(2) 0.13311(19) 0.0941(3) 0.0514(9) Uani 1 1 d . . .
H32 H 0.5285 0.1810 0.0785 0.062 Uiso 1 1 calc R . .
C33 C 0.4888(2) 0.09960(17) 0.1754(3) 0.0423(8) Uani 1 1 d . . .
H33 H 0.4421 0.1244 0.2141 0.051 Uiso 1 1 calc R . .
O10A O 0.7951(3) 0.2233(2) 0.0006(3) 0.0955(16) Uani 0.878(7) 1 d P A 1
O10B O 0.661(2) 0.304(2) 0.043(4) 0.140(16) Uani 0.122(7) 1 d P A 2
N100 N 0.7216(2) 0.25696(16) 0.1611(3) 0.0562(8) Uani 1 1 d . . .
C100 C 0.7408(4) 0.2604(3) 0.0489(5) 0.0861(15) Uani 1 1 d . A .
H100 H 0.7087 0.2955 0.0026 0.103 Uiso 1 1 calc R B 1
C101 C 0.7681(4) 0.2009(3) 0.2308(4) 0.1017(18) Uani 1 1 d . A .
H10A H 0.7198 0.1675 0.2520 0.153 Uiso 1 1 calc R . .
H10B H 0.8013 0.2202 0.3021 0.153 Uiso 1 1 calc R . .
H10C H 0.8143 0.1773 0.1850 0.153 Uiso 1 1 calc R . .
C102 C 0.6628(3) 0.3026(2) 0.2222(4) 0.0847(14) Uani 1 1 d . A .
H10D H 0.6363 0.3387 0.1687 0.127 Uiso 1 1 calc R . .
H10E H 0.7012 0.3243 0.2876 0.127 Uiso 1 1 calc R . .
H10F H 0.6105 0.2762 0.2523 0.127 Uiso 1 1 calc R . .

loop_
_atom_site_aniso_label
_atom_site_aniso_U_11
_atom_site_aniso_U_22
_atom_site_aniso_U_33
_atom_site_aniso_U_23
_atom_site_aniso_U_13
_atom_site_aniso_U_12
O1 0.0432(12) 0.0275(11) 0.0304(10) 0.0015(9) 0.0022(9) 0.0051(9)
O2 0.0483(13) 0.0311(12) 0.0295(11) 0.0027(9) 0.0043(9) -0.0042(10)
O3 0.0633(15) 0.0373(13) 0.0395(12) 0.0021(10) 0.0075(11) -0.0177(11)
O4 0.0444(14) 0.0378(14) 0.0762(17) 0.0180(12) -0.0037(12) 0.0033(11)
N1 0.0396(15) 0.0214(13) 0.0339(13) 0.0001(11) 0.0078(11) 0.0006(11)
N2 0.0457(15) 0.0253(13) 0.0256(13) 0.0016(11) 0.0047(11) -0.0049(11)
N3 0.0421(15) 0.0329(16) 0.0364(15) 0.0090(12) 0.0019(11) -0.0101(12)
N4 0.0342(14) 0.0350(16) 0.0474(16) 0.0118(12) 0.0012(12) -0.0027(12)
N5 0.0284(13) 0.0274(13) 0.0323(13) 0.0007(10) 0.0053(10) 0.0009(10)
C1 0.0380(17) 0.0270(17) 0.0418(17) 0.0032(13) 0.0041(14) -0.0027(13)
C2 0.0374(18) 0.0291(17) 0.0506(19) 0.0010(14) 0.0081(14) -0.0007(14)
C3 0.0441(19) 0.040(2) 0.0419(18) -0.0058(15) 0.0147(15) -0.0080(15)
C4 0.0484(19) 0.0346(19) 0.0342(17) 0.0053(14) 0.0035(14) -0.0034(15)
C5 0.0386(17) 0.0316(17) 0.0329(16) -0.0011(13) 0.0013(13) -0.0011(14)
C6 0.0336(16) 0.0249(15) 0.0286(15) -0.0025(12) 0.0001(12) -0.0057(12)
C7 0.0310(16) 0.0274(16) 0.0306(16) -0.0019(12) -0.0011(12) -0.0016(13)
C8 0.0322(15) 0.0294(16) 0.0278(15) 0.0041(12) 0.0024(12) 0.0024(12)
C9 0.0449(19) 0.0298(17) 0.0353(16) 0.0011(13) 0.0058(14) -0.0037(14)
C10 0.0460(19) 0.0328(18) 0.0439(18) 0.0044(14) 0.0045(15) -0.0071(15)
C11 0.0440(19) 0.0368(18) 0.0365(17) 0.0067(14) 0.0091(14) -0.0016(14)
C12 0.0445(18) 0.0291(17) 0.0339(17) 0.0032(13) 0.0040(13) 0.0010(14)
C13 0.0336(16) 0.0269(16) 0.0300(15) 0.0034(12) 0.0022(12) 0.0005(13)
C14 0.0334(16) 0.0301(17) 0.0306(16) -0.0031(13) 0.0052(12) 0.0060(13)
C15 0.0312(16) 0.0284(16) 0.0324(16) -0.0019(13) 0.0054(12) 0.0030(12)
C16 0.0341(16) 0.0353(18) 0.0315(16) -0.0030(13) 0.0023(12) 0.0019(13)
C17 0.0409(18) 0.0361(19) 0.0389(18) -0.0074(14) 0.0004(14) -0.0055(15)
C18 0.0364(17) 0.0301(17) 0.0395(17) -0.0012(13) 0.0063(13) -0.0063(13)
C19 0.0292(15) 0.0250(15) 0.0362(16) 0.0012(12) 0.0068(12) 0.0021(12)
C20 0.0308(16) 0.0294(17) 0.0378(16) 0.0001(13) 0.0056(13) -0.0014(13)
C21 0.0387(17) 0.0297(17) 0.0345(17) 0.0034(13) 0.0004(13) -0.0009(13)
C22 0.0425(19) 0.0383(19) 0.0398(18) 0.0019(14) 0.0058(14) -0.0066(15)
C23 0.060(2) 0.044(2) 0.0374(18) 0.0009(15) 0.0091(16) -0.0131(17)
C24 0.074(3) 0.048(2) 0.0348(18) 0.0066(15) 0.0022(17) -0.0123(19)
C25 0.050(2) 0.046(2) 0.0433(19) 0.0051(16) -0.0091(15) -0.0080(16)
C26 0.0424(18) 0.0275(17) 0.0393(17) 0.0041(13) 0.0010(14) -0.0020(14)
C27 0.0367(17) 0.0296(18) 0.0437(18) -0.0002(14) -0.0092(13) -0.0023(14)
C28 0.0282(16) 0.0339(18) 0.0474(18) 0.0006(14) -0.0033(13) -0.0008(13)
C29 0.0352(18) 0.047(2) 0.065(2) -0.0019(17) -0.0018(16) 0.0090(16)
C30 0.0315(18) 0.072(3) 0.061(2) -0.010(2) 0.0038(16) 0.0058(18)
C31 0.044(2) 0.069(3) 0.056(2) 0.0076(19) 0.0096(17) -0.0075(19)
C32 0.050(2) 0.040(2) 0.064(2) 0.0088(17) 0.0055(17) -0.0067(17)
C33 0.0376(18) 0.0353(19) 0.054(2) 0.0006(15) 0.0066(15) -0.0017(15)
O10A 0.094(3) 0.107(3) 0.094(3) 0.001(2) 0.055(2) 0.004(2)
O10B 0.10(3) 0.13(3) 0.19(4) 0.01(3) 0.03(2) 0.03(2)
N100 0.0529(19) 0.061(2) 0.0557(19) 0.0028(16) 0.0080(15) -0.0062(16)
C100 0.077(3) 0.073(4) 0.110(4) 0.032(3) 0.017(3) -0.015(3)
C101 0.118(4) 0.094(4) 0.088(3) -0.005(3) -0.020(3) 0.045(3)
C102 0.075(3) 0.061(3) 0.122(4) -0.001(3) 0.034(3) 0.009(2)

loop_
_atom_type_symbol
_atom_type_description
_atom_type_scat_dispersion_real
_atom_type_scat_dispersion_imag
_atom_type_scat_source
C C 0.0181 0.0091 'International Tables Vol C Tables 4.2.6.8 and 6.1.1.4'
H H 0.0000 0.0000 'International Tables Vol C Tables 4.2.6.8 and 6.1.1.4'
N N 0.0311 0.0180 'International Tables Vol C Tables 4.2.6.8 and 6.1.1.4'
O O 0.0492 0.0322 'International Tables Vol C Tables 4.2.6.8 and 6.1.1.4'

loop_
_geom_angle_atom_site_label_1
_geom_angle_atom_site_label_2
_geom_angle_atom_site_label_3
_geom_angle
C7 N1 C8 125.7(2)
C7 N1 H1N 120(2)
C8 N1 H1N 111(2)
C14 N2 C13 128.3(2)
C14 N2 H2N 116(2)
C13 N2 H2N 116(2)
C20 N3 C21 127.7(2)
C20 N3 H3N 114(2)
C21 N3 H3N 118(2)
C27 N4 C26 124.3(3)
C27 N4 H4N 115(2)
C26 N4 H4N 120(2)
C15 N5 C19 118.5(2)
C2 C1 C6 120.5(3)
C2 C1 H1 119.8
C6 C1 H1 119.8
C3 C2 C1 119.9(3)
C3 C2 H2 120.0
C1 C2 H2 120.0
C2 C3 C4 120.2(3)
C2 C3 H3 119.9
C4 C3 H3 119.9
C5 C4 C3 119.8(3)
C5 C4 H4 120.1
C3 C4 H4 120.1
C4 C5 C6 120.5(3)
C4 C5 H5 119.8
C6 C5 H5 119.8
C1 C6 C5 119.1(3)
C1 C6 C7 123.3(3)
C5 C6 C7 117.6(3)
O1 C7 N1 122.0(2)
O1 C7 C6 120.9(2)
N1 C7 C6 117.1(2)
C9 C8 C13 119.3(3)
C9 C8 N1 117.6(2)
C13 C8 N1 123.1(3)
C10 C9 C8 121.4(3)
C10 C9 H9 119.3
C8 C9 H9 119.3
C9 C10 C11 119.3(3)
C9 C10 H10 120.4
C11 C10 H10 120.4
C12 C11 C10 119.9(3)
C12 C11 H11 120.0
C10 C11 H11 120.0
C11 C12 C13 121.1(3)
C11 C12 H12 119.4
C13 C12 H12 119.4
C12 C13 C8 118.9(3)
C12 C13 N2 120.4(3)
C8 C13 N2 120.7(2)
O2 C14 N2 125.7(3)
O2 C14 C15 120.5(3)
N2 C14 C15 113.7(2)
N5 C15 C16 122.5(3)
N5 C15 C14 116.4(2)
C16 C15 C14 121.1(3)
C17 C16 C15 118.6(3)
C17 C16 H16 120.7
C15 C16 H16 120.7
C18 C17 C16 119.5(3)
C18 C17 H17 120.2
C16 C17 H17 120.2
C17 C18 C19 118.4(3)
C17 C18 H18 120.8
C19 C18 H18 120.8
N5 C19 C18 122.5(3)
N5 C19 C20 116.8(3)
C18 C19 C20 120.6(3)
O3 C20 N3 124.9(3)
O3 C20 C19 121.7(3)
N3 C20 C19 113.5(2)
C22 C21 C26 119.4(3)
C22 C21 N3 122.1(3)
C26 C21 N3 118.5(2)
C21 C22 C23 120.4(3)
C21 C22 H22 119.8
C23 C22 H22 119.8
C24 C23 C22 120.2(3)
C24 C23 H23 119.9
C22 C23 H23 119.9
C25 C24 C23 119.9(3)
C25 C24 H24 120.0
C23 C24 H24 120.0
C24 C25 C26 120.4(3)
C24 C25 H25 119.8
C26 C25 H25 119.8
C25 C26 C21 119.6(3)
C25 C26 N4 120.6(3)
C21 C26 N4 119.6(3)
O4 C27 N4 122.9(3)
O4 C27 C28 121.8(3)
N4 C27 C28 115.3(3)
C29 C28 C33 118.4(3)
C29 C28 C27 118.3(3)
C33 C28 C27 123.3(3)
C30 C29 C28 121.1(3)
C30 C29 H29 119.4
C28 C29 H29 119.4
C29 C30 C31 120.0(3)
C29 C30 H30 120.0
C31 C30 H30 120.0
C32 C31 C30 119.5(3)
C32 C31 H31 120.2
C30 C31 H31 120.2
C31 C32 C33 120.3(3)
C31 C32 H32 119.8
C33 C32 H32 119.8
C32 C33 C28 120.6(3)
C32 C33 H33 119.7
C28 C33 H33 119.7
C100 O10B N100 47.9(12)
C100 N100 C102 127.7(4)
C100 N100 C101 116.5(4)
C102 N100 C101 115.8(3)
C100 N100 O10B 50.6(11)
C102 N100 O10B 78.6(12)
C101 N100 O10B 162.0(13)
O10A C100 N100 126.5(5)
O10A C100 O10B 149.8(18)
N100 C100 O10B 81.6(16)
O10A C100 H100 116.8
N100 C100 H100 116.8
N100 C101 H10A 109.5
N100 C101 H10B 109.5
H10A C101 H10B 109.5
N100 C101 H10C 109.5
H10A C101 H10C 109.5
H10B C101 H10C 109.5
N100 C102 H10D 109.5
N100 C102 H10E 109.5
H10D C102 H10E 109.5
N100 C102 H10F 109.5
H10D C102 H10F 109.5
H10E C102 H10F 109.5

loop_
_geom_bond_atom_site_label_1
_geom_bond_atom_site_label_2
_geom_bond_distance
O1 C7 1.249(3)
O2 C14 1.233(3)
O3 C20 1.218(3)
O4 C27 1.229(3)
N1 C7 1.347(3)
N1 C8 1.431(3)
N1 H1N 0.87(3)
N2 C14 1.340(4)
N2 C13 1.412(4)
N2 H2N 0.88(3)
N3 C20 1.350(4)
N3 C21 1.414(4)
N3 H3N 0.80(3)
N4 C27 1.356(4)
N4 C26 1.426(4)
N4 H4N 0.84(3)
N5 C15 1.336(3)
N5 C19 1.339(3)
C1 C2 1.384(4)
C1 C6 1.385(4)
C1 H1 0.9500
C2 C3 1.382(4)
C2 H2 0.9500
C3 C4 1.383(4)
C3 H3 0.9500
C4 C5 1.382(4)
C4 H4 0.9500
C5 C6 1.395(4)
C5 H5 0.9500
C6 C7 1.489(4)
C8 C9 1.388(4)
C8 C13 1.400(4)
C9 C10 1.379(4)
C9 H9 0.9500
C10 C11 1.387(4)
C10 H10 0.9500
C11 C12 1.382(4)
C11 H11 0.9500
C12 C13 1.388(4)
C12 H12 0.9500
C14 C15 1.511(4)
C15 C16 1.388(4)
C16 C17 1.380(4)
C16 H16 0.9500
C17 C18 1.378(4)
C17 H17 0.9500
C18 C19 1.392(4)
C18 H18 0.9500
C19 C20 1.507(4)
C21 C22 1.381(4)
C21 C26 1.400(4)
C22 C23 1.383(4)
C22 H22 0.9500
C23 C24 1.382(5)
C23 H23 0.9500
C24 C25 1.374(4)
C24 H24 0.9500
C25 C26 1.388(4)
C25 H25 0.9500
C27 C28 1.498(4)
C28 C29 1.389(4)
C28 C33 1.390(4)
C29 C30 1.371(5)
C29 H29 0.9500
C30 C31 1.388(5)
C30 H30 0.9500
C31 C32 1.378(5)
C31 H31 0.9500
C32 C33 1.380(4)
C32 H32 0.9500
C33 H33 0.9500
O10A C100 1.213(6)
O10B C100 1.39(3)
O10B N100 1.78(4)
N100 C100 1.337(6)
N100 C102 1.430(5)
N100 C101 1.465(5)
C100 H100 0.9500
C101 H10A 0.9800
C101 H10B 0.9800
C101 H10C 0.9800
C102 H10D 0.9800
C102 H10E 0.9800
C102 H10F 0.9800

loop_
_geom_hbond_atom_site_label_D
_geom_hbond_atom_site_label_H
_geom_hbond_atom_site_label_A
_geom_hbond_distance_DH
_geom_hbond_distance_HA
_geom_hbond_distance_DA
_geom_hbond_angle_DHA
_geom_hbond_site_symmetry_A
N1 H1N O2 0.87(3) 2.11(3) 2.960(3) 166(3) 4_566
N2 H2N O1 0.88(3) 1.95(3) 2.700(3) 143(3) .
N2 H2N N5 0.88(3) 2.19(3) 2.647(3) 112(2) .
N3 H3N N5 0.80(3) 2.21(3) 2.654(3) 115(3) .
N3 H3N O1 0.80(3) 2.39(3) 3.098(3) 147(3) .
N4 H4N O1 0.84(3) 2.08(3) 2.856(3) 153(3) .

loop_
_geom_torsion_atom_site_label_1
_geom_torsion_atom_site_label_2
_geom_torsion_atom_site_label_3
_geom_torsion_atom_site_label_4
_geom_torsion
C6 C1 C2 C3 1.3(5)
C1 C2 C3 C4 -0.6(5)
C2 C3 C4 C5 -0.6(5)
C3 C4 C5 C6 1.3(5)
C2 C1 C6 C5 -0.6(4)
C2 C1 C6 C7 178.1(3)
C4 C5 C6 C1 -0.7(4)
C4 C5 C6 C7 -179.5(3)
C8 N1 C7 O1 -4.5(5)
C8 N1 C7 C6 176.6(3)
C1 C6 C7 O1 -155.6(3)
C5 C6 C7 O1 23.1(4)
C1 C6 C7 N1 23.3(4)
C5 C6 C7 N1 -158.0(3)
C7 N1 C8 C9 -132.4(3)
C7 N1 C8 C13 51.8(4)
C13 C8 C9 C10 -1.7(5)
N1 C8 C9 C10 -177.7(3)
C8 C9 C10 C11 -0.6(5)
C9 C10 C11 C12 1.4(5)
C10 C11 C12 C13 0.1(5)
C11 C12 C13 C8 -2.4(4)
C11 C12 C13 N2 178.9(3)
C9 C8 C13 C12 3.2(4)
N1 C8 C13 C12 178.9(3)
C9 C8 C13 N2 -178.1(3)
N1 C8 C13 N2 -2.4(4)
C14 N2 C13 C12 -35.2(4)
C14 N2 C13 C8 146.1(3)
C13 N2 C14 O2 -7.3(5)
C13 N2 C14 C15 172.3(3)
C19 N5 C15 C16 0.0(4)
C19 N5 C15 C14 -178.9(2)
O2 C14 C15 N5 174.0(2)
N2 C14 C15 N5 -5.7(4)
O2 C14 C15 C16 -5.0(4)
N2 C14 C15 C16 175.4(3)
N5 C15 C16 C17 -0.7(4)
C14 C15 C16 C17 178.2(3)
C15 C16 C17 C18 0.9(4)
C16 C17 C18 C19 -0.4(4)
C15 N5 C19 C18 0.5(4)
C15 N5 C19 C20 179.5(2)
C17 C18 C19 N5 -0.3(4)
C17 C18 C19 C20 -179.2(3)
C21 N3 C20 O3 0.7(5)
C21 N3 C20 C19 180.0(3)
N5 C19 C20 O3 172.4(3)
C18 C19 C20 O3 -8.6(4)
N5 C19 C20 N3 -6.9(4)
C18 C19 C20 N3 172.1(3)
C20 N3 C21 C22 -30.6(5)
C20 N3 C21 C26 150.5(3)
C26 C21 C22 C23 0.5(5)
N3 C21 C22 C23 -178.4(3)
C21 C22 C23 C24 1.0(5)
C22 C23 C24 C25 -1.0(6)
C23 C24 C25 C26 -0.6(5)
C24 C25 C26 C21 2.1(5)
C24 C25 C26 N4 179.0(3)
C22 C21 C26 C25 -2.1(5)
N3 C21 C26 C25 176.9(3)
C22 C21 C26 N4 -179.0(3)
N3 C21 C26 N4 0.0(4)
C27 N4 C26 C25 63.9(4)
C27 N4 C26 C21 -119.3(3)
C26 N4 C27 O4 0.5(5)
C26 N4 C27 C28 179.8(3)
O4 C27 C28 C29 23.5(5)
N4 C27 C28 C29 -155.8(3)
O4 C27 C28 C33 -158.1(3)
N4 C27 C28 C33 22.6(4)
C33 C28 C29 C30 -0.6(5)
C27 C28 C29 C30 177.8(3)
C28 C29 C30 C31 0.9(6)
C29 C30 C31 C32 -0.1(6)
C30 C31 C32 C33 -1.1(6)
C31 C32 C33 C28 1.4(5)
C29 C28 C33 C32 -0.6(5)
C27 C28 C33 C32 -178.9(3)
C100 O10B N100 C102 166.6(13)
C100 O10B N100 C101 -49(4)
C102 N100 C100 O10A 175.7(5)
C101 N100 C100 O10A -2.6(7)
O10B N100 C100 O10A -167.6(18)
C102 N100 C100 O10B -16.7(17)
C101 N100 C100 O10B 165.0(17)
N100 O10B C100 O10A 160(3)
